data_2236226
loop_
_publ_author_name
'Kant, Rajni'
'Gupta, Vivek K.'
'Kapoor, Kamini'
'Shripanavar, Chetan S.'
'Banerjee, Kaushik'

_publ_section_title
;
 3-[(2-Chloro-1,3-thiazol-5-yl)methyl]-5-methyl-1,3,5-oxadiazinan-4-one
;
_journal_issue 11
_journal_name_full 'Acta Crystallographica Section E'
_journal_page_first o3109
_journal_paper_doi 10.1107/S1600536812042031
_journal_volume 68
_journal_year 2012
_chemical_formula_iupac 'C8 H10 Cl N3 O2 S'
_chemical_formula_moiety 'C8 H10 Cl N3 O2 S'
_chemical_formula_sum 'C8 H10 Cl N3 O2 S'
_chemical_formula_weight 247.70
_chemical_name_systematic
;
3-[(2-Chloro-1,3-thiazol-5-yl)methyl]-5-methyl-1,3,5-oxadiazinan-4-one
;
_space_group_IT_number 19
_symmetry_cell_setting orthorhombic
_symmetry_space_group_name_Hall 'P 2ac 2ab'
_symmetry_space_group_name_H-M 'P 21 21 21'
_atom_sites_solution_hydrogens geom
_atom_sites_solution_primary direct
_atom_sites_solution_secondary difmap
_audit_creation_method SHELXL-97
_cell_angle_alpha 90.00
_cell_angle_beta 90.00
_cell_angle_gamma 90.00
_cell_formula_units_Z 4
_cell_length_a 4.6141(2)
_cell_length_b 11.7335(4)
_cell_length_c 20.1460(8)
_cell_measurement_reflns_used 11280
_cell_measurement_temperature 293(2)
_cell_measurement_theta_max 29.00
_cell_measurement_theta_min 3.47
_cell_volume 1090.70(7)
_computing_cell_refinement 'CrysAlis PRO  (Oxford Diffraction, 2010)'
_computing_data_collection 'CrysAlis PRO  (Oxford Diffraction, 2010)'
_computing_data_reduction 'CrysAlis PRO  (Oxford Diffraction, 2010)'
_computing_molecular_graphics 'ORTEP3 (Farrugia, 1997)'
_computing_publication_material 'PLATON (Spek, 2009)'
_computing_structure_refinement 'SHELXL97 (Sheldrick, 2008)'
_computing_structure_solution 'SHELXS97 (Sheldrick, 2008)'
_diffrn_ambient_temperature 293(2)
_diffrn_detector_area_resol_mean 16.1049
_diffrn_measured_fraction_theta_full 0.998
_diffrn_measured_fraction_theta_max 0.998
_diffrn_measurement_device_type 'Oxford Diffraction Xcalibur Sapphire3'
_diffrn_measurement_method 'omega scan'
_diffrn_radiation_monochromator graphite
_diffrn_radiation_source 'fine-focus sealed tube'
_diffrn_radiation_type MoK\a
_diffrn_radiation_wavelength 0.71073
_diffrn_reflns_av_R_equivalents 0.0344
_diffrn_reflns_av_sigmaI/netI 0.0161
_diffrn_reflns_limit_h_max 5
_diffrn_reflns_limit_h_min -5
_diffrn_reflns_limit_k_max 14
_diffrn_reflns_limit_k_min -14
_diffrn_reflns_limit_l_max 24
_diffrn_reflns_limit_l_min -24
_diffrn_reflns_number 22323
_diffrn_reflns_theta_full 25.99
_diffrn_reflns_theta_max 25.99
_diffrn_reflns_theta_min 3.47
_diffrn_standards_interval_count 0
_diffrn_standards_interval_time 0
_diffrn_standards_number 0
_exptl_absorpt_coefficient_mu 0.525
_exptl_absorpt_correction_T_max 1.000
_exptl_absorpt_correction_T_min 0.925
_exptl_absorpt_correction_type multi-scan
_exptl_absorpt_process_details '(CrysAlis PRO; Oxford Diffraction, 2010)'
_exptl_crystal_colour white
_exptl_crystal_density_diffrn 1.508
_exptl_crystal_density_method 'not measured'
_exptl_crystal_description needle
_exptl_crystal_F_000 512
_exptl_crystal_size_max 0.3
_exptl_crystal_size_mid 0.2
_exptl_crystal_size_min 0.2
_refine_diff_density_max 0.223
_refine_diff_density_min -0.158
_refine_ls_abs_structure_details 'Flack (1983), 856 Friedel pairs'
_refine_ls_abs_structure_Flack 0.04(9)
_refine_ls_extinction_method none
_refine_ls_goodness_of_fit_ref 1.068
_refine_ls_hydrogen_treatment constr
_refine_ls_matrix_type full
_refine_ls_number_parameters 137
_refine_ls_number_reflns 2147
_refine_ls_number_restraints 0
_refine_ls_restrained_S_all 1.068
_refine_ls_R_factor_all 0.0361
_refine_ls_R_factor_gt 0.0314
_refine_ls_shift/su_max 0.001
_refine_ls_shift/su_mean 0.000
_refine_ls_structure_factor_coef Fsqd
_refine_ls_weighting_details 'calc w=1/[\s^2^(Fo^2^)+(0.0399P)^2^+0.2799P] where P=(Fo^2^+2Fc^2^)/3'
_refine_ls_weighting_scheme calc
_refine_ls_wR_factor_gt 0.0778
_refine_ls_wR_factor_ref 0.0810
_reflns_number_gt 1974
_reflns_number_total 2147
_reflns_threshold_expression >2sigma(I)
_cod_data_source_file gk2519.cif
_cod_data_source_block I
_cod_database_code 2236226
_cod_database_fobs_code 2236226

loop_
_symmetry_equiv_pos_as_xyz
'x, y, z'
'-x+1/2, -y, z+1/2'
'-x, y+1/2, -z+1/2'
'x+1/2, -y+1/2, -z'

loop_
_atom_site_type_symbol
_atom_site_label
_atom_site_fract_x
_atom_site_fract_y
_atom_site_fract_z
_atom_site_U_iso_or_equiv
_atom_site_adp_type
_atom_site_calc_flag
_atom_site_refinement_flags
_atom_site_occupancy
_atom_site_symmetry_multiplicity
S S1 0.29172(13) 0.85031(5) 0.83926(3) 0.04611(15) Uani d . 1 1
Cl Cl1 0.64157(15) 0.83860(6) 0.96232(3) 0.0642(2) Uani d . 1 1
O O1 0.4809(4) 1.08899(16) 0.64448(10) 0.0653(5) Uani d . 1 1
C C2 0.2262(7) 1.1021(2) 0.68003(16) 0.0668(8) Uani d . 1 1
H H2A 0.0844 1.1412 0.6527 0.080 Uiso calc R 1 1
H H2B 0.2630 1.1487 0.7189 0.080 Uiso calc R 1 1
N N3 0.1108(5) 0.99332(17) 0.70052(10) 0.0512(5) Uani d . 1 1
C C4 0.1836(6) 0.8940(2) 0.67011(12) 0.0516(6) Uani d . 1 1
N N5 0.3433(6) 0.90503(19) 0.61443(11) 0.0640(6) Uani d . 1 1
C C6 0.4364(9) 1.0158(3) 0.59173(14) 0.0778(9) Uani d . 1 1
H H6A 0.6149 1.0079 0.5667 0.093 Uiso calc R 1 1
H H6B 0.2905 1.0475 0.5624 0.093 Uiso calc R 1 1
C C7 -0.0657(6) 0.9905(3) 0.76014(14) 0.0613(7) Uani d . 1 1
H H7A -0.2048 0.9289 0.7564 0.074 Uiso calc R 1 1
H H7B -0.1734 1.0613 0.7634 0.074 Uiso calc R 1 1
O O7 0.1066(5) 0.80128(15) 0.69297(10) 0.0744(6) Uani d . 1 1
C C8 0.4470(9) 0.8075(3) 0.57872(19) 0.0975(12) Uani d . 1 1
H H8A 0.3872 0.7392 0.6012 0.146 Uiso calc R 1 1
H H8B 0.6547 0.8098 0.5765 0.146 Uiso calc R 1 1
H H8C 0.3684 0.8080 0.5346 0.146 Uiso calc R 1 1
C C9 0.1052(5) 0.9747(2) 0.82176(12) 0.0494(6) Uani d . 1 1
C C10 0.4123(5) 0.9127(2) 0.91085(12) 0.0484(6) Uani d . 1 1
N N11 0.3276(6) 1.01443(19) 0.92255(12) 0.0692(7) Uani d . 1 1
C C12 0.1516(7) 1.0488(2) 0.87096(15) 0.0680(8) Uani d . 1 1
H H12 0.0683 1.1210 0.8704 0.082 Uiso calc R 1 1

loop_
_atom_site_aniso_label
_atom_site_aniso_U_11
_atom_site_aniso_U_22
_atom_site_aniso_U_33
_atom_site_aniso_U_12
_atom_site_aniso_U_13
_atom_site_aniso_U_23
S1 0.0529(3) 0.0353(2) 0.0501(3) 0.0000(2) 0.0022(2) 0.0000(2)
Cl1 0.0651(4) 0.0728(4) 0.0546(4) -0.0027(4) -0.0063(3) 0.0091(3)
O1 0.0633(11) 0.0579(11) 0.0748(12) -0.0128(9) -0.0003(10) 0.0120(10)
C2 0.0732(18) 0.0395(12) 0.088(2) 0.0011(13) 0.0047(16) 0.0129(13)
N3 0.0552(12) 0.0421(10) 0.0563(12) -0.0002(9) 0.0042(10) 0.0105(9)
C4 0.0570(13) 0.0446(11) 0.0533(14) -0.0083(11) -0.0123(13) 0.0084(11)
N5 0.0871(17) 0.0551(13) 0.0499(12) -0.0056(13) 0.0064(12) -0.0020(10)
C6 0.102(3) 0.079(2) 0.0529(17) -0.0165(19) 0.0084(16) 0.0135(15)
C7 0.0480(14) 0.0691(16) 0.0669(17) 0.0082(13) 0.0019(12) 0.0110(14)
O7 0.1021(17) 0.0435(9) 0.0775(13) -0.0221(11) -0.0017(13) 0.0082(9)
C8 0.121(3) 0.089(2) 0.083(2) 0.003(2) 0.011(2) -0.025(2)
C9 0.0472(13) 0.0450(12) 0.0561(14) 0.0058(10) 0.0112(11) 0.0061(11)
C10 0.0505(13) 0.0459(13) 0.0487(13) -0.0061(11) 0.0058(11) 0.0009(10)
N11 0.0892(19) 0.0501(12) 0.0683(15) 0.0053(13) 0.0002(14) -0.0144(11)
C12 0.087(2) 0.0429(14) 0.0741(19) 0.0176(14) 0.0026(17) -0.0061(12)

loop_
_atom_type_symbol
_atom_type_description
_atom_type_scat_dispersion_real
_atom_type_scat_dispersion_imag
_atom_type_scat_source
C C 0.0033 0.0016 'International Tables Vol C Tables 4.2.6.8 and 6.1.1.4'
H H 0.0000 0.0000 'International Tables Vol C Tables 4.2.6.8 and 6.1.1.4'
N N 0.0061 0.0033 'International Tables Vol C Tables 4.2.6.8 and 6.1.1.4'
O O 0.0106 0.0060 'International Tables Vol C Tables 4.2.6.8 and 6.1.1.4'
S S 0.1246 0.1234 'International Tables Vol C Tables 4.2.6.8 and 6.1.1.4'
Cl Cl 0.1484 0.1585 'International Tables Vol C Tables 4.2.6.8 and 6.1.1.4'

loop_
_geom_angle_atom_site_label_1
_geom_angle_atom_site_label_2
_geom_angle_atom_site_label_3
_geom_angle
C10 S1 C9 88.42(12)
C6 O1 C2 109.9(2)
O1 C2 N3 111.3(2)
O1 C2 H2A 109.4
N3 C2 H2A 109.4
O1 C2 H2B 109.4
N3 C2 H2B 109.4
H2A C2 H2B 108.0
C4 N3 C2 122.6(2)
C4 N3 C7 119.5(2)
C2 N3 C7 117.6(2)
O7 C4 N5 123.6(2)
O7 C4 N3 121.1(2)
N5 C4 N3 115.3(2)
C4 N5 C8 121.5(3)
C4 N5 C6 120.9(2)
C8 N5 C6 117.4(3)
O1 C6 N5 111.1(2)
O1 C6 H6A 109.4
N5 C6 H6A 109.4
O1 C6 H6B 109.4
N5 C6 H6B 109.4
H6A C6 H6B 108.0
N3 C7 C9 113.4(2)
N3 C7 H7A 108.9
C9 C7 H7A 108.9
N3 C7 H7B 108.9
C9 C7 H7B 108.9
H7A C7 H7B 107.7
N5 C8 H8A 109.5
N5 C8 H8B 109.5
H8A C8 H8B 109.5
N5 C8 H8C 109.5
H8A C8 H8C 109.5
H8B C8 H8C 109.5
C12 C9 C7 128.7(2)
C12 C9 S1 108.5(2)
C7 C9 S1 122.7(2)
N11 C10 S1 117.1(2)
N11 C10 Cl1 123.4(2)
S1 C10 Cl1 119.52(14)
C10 N11 C12 108.3(2)
C9 C12 N11 117.6(2)
C9 C12 H12 121.2
N11 C12 H12 121.2

loop_
_geom_bond_atom_site_label_1
_geom_bond_atom_site_label_2
_geom_bond_distance
S1 C10 1.710(2)
S1 C9 1.731(2)
Cl1 C10 1.718(3)
O1 C6 1.382(4)
O1 C2 1.385(4)
C2 N3 1.443(3)
C2 H2A 0.9700
C2 H2B 0.9700
N3 C4 1.359(3)
N3 C7 1.452(3)
C4 O7 1.233(3)
C4 N5 1.348(3)
N5 C8 1.434(4)
N5 C6 1.443(4)
C6 H6A 0.9700
C6 H6B 0.9700
C7 C9 1.482(4)
C7 H7A 0.9700
C7 H7B 0.9700
C8 H8A 0.9600
C8 H8B 0.9600
C8 H8C 0.9600
C9 C12 1.336(4)
C10 N11 1.278(3)
N11 C12 1.379(4)
C12 H12 0.9300

loop_
_geom_hbond_atom_site_label_D
_geom_hbond_atom_site_label_H
_geom_hbond_atom_site_label_A
_geom_hbond_site_symmetry_A
_geom_hbond_distance_DH
_geom_hbond_distance_HA
_geom_hbond_distance_DA
_geom_hbond_angle_DHA
_geom_hbond_publ_flag
C12 H12 O7 3_556 0.93 2.60 3.443(3) 151 yes

loop_
_geom_torsion_atom_site_label_1
_geom_torsion_atom_site_label_2
_geom_torsion_atom_site_label_3
_geom_torsion_atom_site_label_4
_geom_torsion
C6 O1 C2 N3 54.5(3)
O1 C2 N3 C4 -20.9(4)
O1 C2 N3 C7 152.7(2)
C2 N3 C4 O7 172.1(3)
C7 N3 C4 O7 -1.3(4)
C2 N3 C4 N5 -7.7(4)
C7 N3 C4 N5 178.8(2)
O7 C4 N5 C8 -2.7(5)
N3 C4 N5 C8 177.2(3)
O7 C4 N5 C6 -177.5(3)
N3 C4 N5 C6 2.4(4)
C2 O1 C6 N5 -59.9(4)
C4 N5 C6 O1 31.4(4)
C8 N5 C6 O1 -143.6(3)
C4 N3 C7 C9 85.9(3)
C2 N3 C7 C9 -87.9(3)
N3 C7 C9 C12 111.4(3)
N3 C7 C9 S1 -66.6(3)
C10 S1 C9 C12 -0.2(2)
C10 S1 C9 C7 178.1(2)
C9 S1 C10 N11 0.3(2)
C9 S1 C10 Cl1 -178.75(16)
S1 C10 N11 C12 -0.2(3)
Cl1 C10 N11 C12 178.8(2)
C7 C9 C12 N11 -178.0(3)
S1 C9 C12 N11 0.2(4)
C10 N11 C12 C9 0.0(4)

loop_
_cod_related_entry_id
_cod_related_entry_database
_cod_related_entry_code
1 ChemSpider 30658063
